data_4023759
loop_
_publ_author_name
'Zulimar Nev\'arez'
'K. A. Woerpel'

_publ_section_title
;
 Dearomatization Reactions of Aryl-Substituted Silaaziridines
;
_journal_name_full 'Journal of Organic Chemistry'
_journal_page_first 8113
_journal_page_last 8115
_journal_paper_doi 10.1021/jo801502x
_journal_volume 73
_journal_year 2008
_chemical_formula_sum 'C26 H39 N O Si'
_chemical_formula_weight 409.67
_chemical_name_systematic
; 
 ? 
;
_space_group_IT_number 15
_symmetry_cell_setting monoclinic
_symmetry_space_group_name_Hall '-C 2yc'
_symmetry_space_group_name_H-M 'C 1 2/c 1'
_atom_sites_solution_hydrogens difmap
_atom_sites_solution_primary direct
_atom_sites_solution_secondary difmap
_audit_creation_method SHELXTL
_cell_angle_alpha 90.00
_cell_angle_beta 117.2770(10)
_cell_angle_gamma 90.00
_cell_formula_units_Z 8
_cell_length_a 33.044(3)
_cell_length_b 8.9073(7)
_cell_length_c 18.9986(16)
_cell_measurement_temperature 163(2)
_cell_volume 4970.0(7)
_computing_cell_refinement 'Bruker SMART/SAINT'
_computing_data_collection 'Bruker SMART'
_computing_data_reduction 'Bruker SAINT'
_computing_molecular_graphics 'Bruker SHELXTL'
_computing_publication_material 'Bruker SHELXTL'
_computing_structure_refinement 'Bruker SHELXTL'
_computing_structure_solution 'Bruker SHELXTL'
_diffrn_ambient_temperature 163(2)
_diffrn_measured_fraction_theta_full 0.999
_diffrn_measured_fraction_theta_max 0.999
_diffrn_measurement_device_type 'CCD area detector'
_diffrn_measurement_method 'phi and omega scans'
_diffrn_radiation_monochromator graphite
_diffrn_radiation_source 'normal-focus sealed tube'
_diffrn_radiation_type MoK\a
_diffrn_radiation_wavelength 0.71073
_diffrn_reflns_av_R_equivalents 0.0313
_diffrn_reflns_av_sigmaI/netI 0.0244
_diffrn_reflns_limit_h_max 41
_diffrn_reflns_limit_h_min -41
_diffrn_reflns_limit_k_max 11
_diffrn_reflns_limit_k_min -11
_diffrn_reflns_limit_l_max 23
_diffrn_reflns_limit_l_min -23
_diffrn_reflns_number 23625
_diffrn_reflns_theta_full 26.37
_diffrn_reflns_theta_max 26.37
_diffrn_reflns_theta_min 2.16
_diffrn_standards_decay_% '< 1.0'
_diffrn_standards_interval_count 'initial 50 frames recollected'
_diffrn_standards_number '50 frames'
_exptl_absorpt_coefficient_mu 0.110
_exptl_absorpt_correction_T_max 0.9740
_exptl_absorpt_correction_T_min 0.9645
_exptl_absorpt_correction_type multi-scan
_exptl_absorpt_process_details 'Bruker SADABS'
_exptl_crystal_colour colorless
_exptl_crystal_density_diffrn 1.095
_exptl_crystal_density_meas ?
_exptl_crystal_density_method 'not measured'
_exptl_crystal_description irregular
_exptl_crystal_F_000 1792
_exptl_crystal_size_max 0.33
_exptl_crystal_size_mid 0.25
_exptl_crystal_size_min 0.24
_refine_diff_density_max 0.434
_refine_diff_density_min -0.243
_refine_diff_density_rms 0.042
_refine_ls_extinction_method none
_refine_ls_goodness_of_fit_ref 1.036
_refine_ls_hydrogen_treatment refall
_refine_ls_matrix_type full
_refine_ls_number_parameters 418
_refine_ls_number_reflns 5080
_refine_ls_number_restraints 0
_refine_ls_restrained_S_all 1.036
_refine_ls_R_factor_all 0.0510
_refine_ls_R_factor_gt 0.0391
_refine_ls_shift/su_max 0.001
_refine_ls_shift/su_mean 0.000
_refine_ls_structure_factor_coef Fsqd
_refine_ls_weighting_details 'calc w=1/[\s^2^(Fo^2^)+(0.0485P)^2^+5.3592P] where P=(Fo^2^+2Fc^2^)/3'
_refine_ls_weighting_scheme calc
_refine_ls_wR_factor_gt 0.0976
_refine_ls_wR_factor_ref 0.1075
_reflns_number_gt 4167
_reflns_number_total 5080
_reflns_threshold_expression >2sigma(I)
_cod_data_source_file jo801502x_si_002.cif
_cod_data_source_block kaw87
_cod_depositor_comments
;
The following automatic conversions were performed:
'_symmetry_cell_setting' value 'Monoclinic' changed to 'monoclinic'
according to '/home/saulius/struct/CIF-dictionaries/cif_core.dic'
dictionary named 'cif_core.dic' version 2.4.1 from 2010-06-29.

Automatic conversion script
Id: cif_fix_enum 1527 2010-12-29 10:47:43Z saulius 

The following automatic conversions were performed:

'_exptl_crystal_density_meas' value 'n/a' was changed to '?' - the
value is perceived as not measured.

Automatic conversion script
Id: cif_fix_values 3008 2015-01-20 13:52:24Z robertas 
;
_cod_original_sg_symbol_H-M 'C 2/c'
_cod_database_code 4023759

loop_
_symmetry_equiv_pos_as_xyz
'x, y, z'
'-x, y, -z+1/2'
'x+1/2, y+1/2, z'
'-x+1/2, y+1/2, -z+1/2'
'-x, -y, -z'
'x, -y, z-1/2'
'-x+1/2, -y+1/2, -z'
'x+1/2, -y+1/2, z-1/2'

loop_
_atom_site_label
_atom_site_type_symbol
_atom_site_fract_x
_atom_site_fract_y
_atom_site_fract_z
_atom_site_U_iso_or_equiv
_atom_site_adp_type
_atom_site_occupancy
_atom_site_symmetry_multiplicity
_atom_site_calc_flag
_atom_site_refinement_flags
_atom_site_disorder_assembly
_atom_site_disorder_group
Si1 Si 0.159170(13) 0.60039(4) 0.05781(2) 0.01929(12) Uani 1 1 d . . .
O1 O 0.13350(3) 0.52548(11) 0.10651(6) 0.0217(2) Uani 1 1 d . . .
N1 N 0.13660(4) 0.51773(14) -0.03474(7) 0.0213(3) Uani 1 1 d . . .
C1 C 0.09309(5) 0.43597(16) 0.07108(8) 0.0193(3) Uani 1 1 d . . .
C2 C 0.09657(5) 0.32166(16) 0.01229(8) 0.0199(3) Uani 1 1 d . . .
C3 C 0.05659(5) 0.21523(17) -0.01771(9) 0.0247(3) Uani 1 1 d . . .
C4 C 0.02032(5) 0.23061(19) -0.08839(9) 0.0290(4) Uani 1 1 d . . .
C5 C 0.01933(5) 0.3522(2) -0.14134(9) 0.0291(3) Uani 1 1 d . . .
C6 C 0.05616(5) 0.43344(18) -0.12643(9) 0.0251(3) Uani 1 1 d . . .
C7 C 0.10027(5) 0.40124(16) -0.05599(8) 0.0209(3) Uani 1 1 d . . .
C8 C 0.14199(5) 0.37482(17) -0.06655(9) 0.0234(3) Uani 1 1 d . . .
C9 C 0.14081(6) 0.3738(2) -0.14722(10) 0.0308(4) Uani 1 1 d . . .
C10 C 0.12983(8) 0.2147(3) -0.18084(13) 0.0466(5) Uani 1 1 d . . .
C11 C 0.18558(7) 0.4301(3) -0.14206(13) 0.0438(5) Uani 1 1 d . . .
C12 C -0.02044(7) 0.1286(3) -0.11641(13) 0.0472(5) Uani 1 1 d . . .
C13 C 0.08665(5) 0.35812(16) 0.13589(8) 0.0201(3) Uani 1 1 d . . .
C14 C 0.04393(5) 0.3489(2) 0.13235(9) 0.0284(3) Uani 1 1 d . . .
C15 C 0.03747(6) 0.2720(2) 0.19004(10) 0.0335(4) Uani 1 1 d . . .
C16 C 0.07352(6) 0.20381(19) 0.25181(10) 0.0301(4) Uani 1 1 d . . .
C17 C 0.11632(6) 0.2120(2) 0.25606(10) 0.0342(4) Uani 1 1 d . . .
C18 C 0.12290(5) 0.2889(2) 0.19871(9) 0.0296(4) Uani 1 1 d . . .
C19 C 0.22223(5) 0.56110(19) 0.11848(9) 0.0269(3) Uani 1 1 d . . .
C20 C 0.24362(7) 0.6565(3) 0.19348(13) 0.0517(5) Uani 1 1 d . . .
C21 C 0.22882(7) 0.3955(2) 0.14241(15) 0.0472(5) Uani 1 1 d . . .
C22 C 0.24818(7) 0.5895(3) 0.07010(14) 0.0494(5) Uani 1 1 d . . .
C23 C 0.14066(6) 0.80406(17) 0.03904(9) 0.0261(3) Uani 1 1 d . . .
C24 C 0.08928(7) 0.8033(2) -0.01734(12) 0.0382(4) Uani 1 1 d . . .
C25 C 0.16451(9) 0.8891(2) -0.00166(15) 0.0469(5) Uani 1 1 d . . .
C26 C 0.14825(7) 0.8872(2) 0.11479(11) 0.0372(4) Uani 1 1 d . . .
H1 H 0.0661(5) 0.5032(17) 0.0401(9) 0.014(4) Uiso 1 1 d . . .
H2 H 0.1254(6) 0.265(2) 0.0436(10) 0.024(4) Uiso 1 1 d . . .
H3 H 0.0573(6) 0.136(2) 0.0187(11) 0.030(5) Uiso 1 1 d . . .
H5 H -0.0096(7) 0.372(2) -0.1881(12) 0.037(5) Uiso 1 1 d . . .
H6 H 0.0559(6) 0.514(2) -0.1596(11) 0.030(5) Uiso 1 1 d . . .
H8 H 0.1638(5) 0.3037(18) -0.0291(9) 0.019(4) Uiso 1 1 d . . .
H9 H 0.1169(6) 0.443(2) -0.1827(11) 0.032(5) Uiso 1 1 d . . .
H10A H 0.1552(8) 0.145(3) -0.1466(14) 0.056(6) Uiso 1 1 d . . .
H10B H 0.1282(7) 0.215(3) -0.2322(14) 0.056(6) Uiso 1 1 d . . .
H10C H 0.0999(8) 0.183(3) -0.1846(13) 0.055(6) Uiso 1 1 d . . .
H11A H 0.2112(7) 0.371(2) -0.1053(13) 0.046(6) Uiso 1 1 d . . .
H11B H 0.1922(7) 0.533(3) -0.1220(12) 0.045(6) Uiso 1 1 d . . .
H11C H 0.1843(7) 0.430(3) -0.1952(14) 0.054(6) Uiso 1 1 d . . .
H12A H -0.0162(7) 0.050(3) -0.0755(14) 0.055(6) Uiso 1 1 d . . .
H12B H -0.0477(9) 0.190(3) -0.1267(14) 0.066(7) Uiso 1 1 d . . .
H12C H -0.0266(8) 0.084(3) -0.1641(15) 0.058(7) Uiso 1 1 d . . .
H14 H 0.0180(6) 0.396(2) 0.0874(11) 0.035(5) Uiso 1 1 d . . .
H15 H 0.0064(7) 0.266(2) 0.1843(12) 0.045(6) Uiso 1 1 d . . .
H16 H 0.0686(6) 0.147(2) 0.2897(11) 0.036(5) Uiso 1 1 d . . .
H17 H 0.1413(7) 0.166(2) 0.2997(12) 0.044(5) Uiso 1 1 d . . .
H18 H 0.1525(6) 0.295(2) 0.2022(10) 0.033(5) Uiso 1 1 d . . .
H20A H 0.2281(6) 0.616(2) 0.2221(10) 0.026(4) Uiso 1 1 d . . .
H20B H 0.2764(8) 0.622(3) 0.2302(14) 0.061(7) Uiso 1 1 d . . .
H20C H 0.2429(11) 0.779(4) 0.176(2) 0.118(12) Uiso 1 1 d . . .
H21A H 0.2627(8) 0.374(3) 0.1738(13) 0.055(6) Uiso 1 1 d . . .
H21B H 0.2162(8) 0.330(3) 0.0980(14) 0.058(7) Uiso 1 1 d . . .
H21C H 0.2121(10) 0.367(3) 0.1815(17) 0.092(9) Uiso 1 1 d . . .
H22A H 0.2826(8) 0.559(3) 0.1049(14) 0.062(7) Uiso 1 1 d . . .
H22B H 0.2348(10) 0.528(3) 0.0158(18) 0.092(9) Uiso 1 1 d . . .
H22C H 0.2476(9) 0.698(3) 0.0705(15) 0.071(8) Uiso 1 1 d . . .
H24A H 0.0718(7) 0.760(3) 0.0097(13) 0.050(6) Uiso 1 1 d . . .
H24B H 0.0786(7) 0.907(3) -0.0311(13) 0.054(6) Uiso 1 1 d . . .
H24C H 0.0820(7) 0.747(3) -0.0681(13) 0.051(6) Uiso 1 1 d . . .
H25A H 0.1601(8) 0.835(3) -0.0500(14) 0.059(7) Uiso 1 1 d . . .
H25B H 0.1509(8) 0.987(3) -0.0169(14) 0.060(7) Uiso 1 1 d . . .
H25C H 0.1968(8) 0.902(3) 0.0349(13) 0.052(6) Uiso 1 1 d . . .
H26A H 0.1340(7) 0.988(3) 0.1005(13) 0.054(6) Uiso 1 1 d . . .
H26B H 0.1348(8) 0.834(3) 0.1435(13) 0.057(7) Uiso 1 1 d . . .
H26C H 0.1799(8) 0.898(2) 0.1503(13) 0.051(6) Uiso 1 1 d . . .

loop_
_atom_site_aniso_label
_atom_site_aniso_U_11
_atom_site_aniso_U_22
_atom_site_aniso_U_33
_atom_site_aniso_U_23
_atom_site_aniso_U_13
_atom_site_aniso_U_12
Si1 0.0218(2) 0.0198(2) 0.0175(2) 0.00055(15) 0.01006(16) -0.00055(15)
O1 0.0245(5) 0.0237(5) 0.0187(5) -0.0026(4) 0.0115(4) -0.0049(4)
N1 0.0250(6) 0.0215(6) 0.0206(6) -0.0006(5) 0.0133(5) 0.0009(5)
C1 0.0197(7) 0.0199(7) 0.0187(7) 0.0003(6) 0.0093(6) 0.0005(5)
C2 0.0227(7) 0.0191(7) 0.0181(7) 0.0010(6) 0.0095(6) 0.0025(6)
C3 0.0309(8) 0.0217(8) 0.0248(8) -0.0023(6) 0.0156(6) -0.0026(6)
C4 0.0308(8) 0.0316(9) 0.0254(8) -0.0074(7) 0.0136(7) -0.0054(7)
C5 0.0271(8) 0.0367(9) 0.0190(7) -0.0028(7) 0.0068(6) 0.0014(7)
C6 0.0302(8) 0.0270(8) 0.0168(7) 0.0010(6) 0.0097(6) 0.0047(6)
C7 0.0249(7) 0.0204(7) 0.0181(7) -0.0010(6) 0.0104(6) 0.0005(6)
C8 0.0283(8) 0.0234(8) 0.0217(7) -0.0011(6) 0.0141(6) 0.0021(6)
C9 0.0391(9) 0.0351(9) 0.0248(8) -0.0016(7) 0.0204(7) 0.0038(7)
C10 0.0649(14) 0.0469(12) 0.0368(11) -0.0152(9) 0.0311(10) -0.0030(11)
C11 0.0507(12) 0.0543(13) 0.0405(11) -0.0004(10) 0.0332(10) 0.0015(10)
C12 0.0428(11) 0.0579(14) 0.0340(11) -0.0086(10) 0.0115(9) -0.0224(10)
C13 0.0231(7) 0.0204(7) 0.0178(7) -0.0026(6) 0.0104(6) -0.0009(6)
C14 0.0244(8) 0.0359(9) 0.0268(8) 0.0040(7) 0.0134(7) 0.0037(7)
C15 0.0305(8) 0.0422(10) 0.0352(9) 0.0018(8) 0.0215(7) -0.0016(7)
C16 0.0423(9) 0.0290(9) 0.0254(8) 0.0009(7) 0.0212(7) -0.0050(7)
C17 0.0327(9) 0.0428(10) 0.0243(8) 0.0117(7) 0.0106(7) 0.0041(7)
C18 0.0230(8) 0.0394(10) 0.0264(8) 0.0074(7) 0.0114(6) 0.0016(7)
C19 0.0221(7) 0.0345(9) 0.0236(8) 0.0041(7) 0.0099(6) -0.0019(6)
C20 0.0354(11) 0.0724(16) 0.0344(10) -0.0105(11) 0.0049(9) -0.0025(10)
C21 0.0285(9) 0.0420(11) 0.0567(13) 0.0134(10) 0.0071(9) 0.0069(8)
C22 0.0319(10) 0.0743(17) 0.0468(12) 0.0174(12) 0.0224(9) 0.0038(10)
C23 0.0365(8) 0.0195(7) 0.0250(8) 0.0005(6) 0.0164(7) 0.0008(6)
C24 0.0423(10) 0.0264(9) 0.0370(10) -0.0007(8) 0.0104(8) 0.0119(8)
C25 0.0742(16) 0.0268(10) 0.0568(13) 0.0104(9) 0.0448(13) 0.0023(10)
C26 0.0511(11) 0.0283(9) 0.0319(9) -0.0065(8) 0.0187(9) 0.0023(8)

loop_
_atom_type_symbol
_atom_type_description
_atom_type_scat_dispersion_real
_atom_type_scat_dispersion_imag
_atom_type_scat_source
C C 0.0033 0.0016 'International Tables Vol C Tables 4.2.6.8 and 6.1.1.4'
H H 0.0000 0.0000 'International Tables Vol C Tables 4.2.6.8 and 6.1.1.4'
N N 0.0061 0.0033 'International Tables Vol C Tables 4.2.6.8 and 6.1.1.4'
O O 0.0106 0.0060 'International Tables Vol C Tables 4.2.6.8 and 6.1.1.4'
Si Si 0.0817 0.0704 'International Tables Vol C Tables 4.2.6.8 and 6.1.1.4'

loop_
_geom_angle_atom_site_label_1
_geom_angle_atom_site_label_2
_geom_angle_atom_site_label_3
_geom_angle
_geom_angle_site_symmetry_1
_geom_angle_site_symmetry_3
_geom_angle_publ_flag
O1 Si1 N1 107.71(6) . . ?
O1 Si1 C19 106.73(6) . . ?
N1 Si1 C19 112.43(7) . . ?
O1 Si1 C23 106.69(6) . . ?
N1 Si1 C23 105.35(6) . . ?
C19 Si1 C23 117.46(7) . . ?
C1 O1 Si1 124.64(9) . . ?
C8 N1 C7 61.09(9) . . ?
C8 N1 Si1 135.84(10) . . ?
C7 N1 Si1 119.27(9) . . ?
O1 C1 C13 108.79(11) . . ?
O1 C1 C2 110.04(11) . . ?
C13 C1 C2 111.69(12) . . ?
C3 C2 C7 111.51(12) . . ?
C3 C2 C1 110.05(12) . . ?
C7 C2 C1 111.50(12) . . ?
C4 C3 C2 122.82(15) . . ?
C3 C4 C5 119.50(15) . . ?
C3 C4 C12 122.61(17) . . ?
C5 C4 C12 117.89(15) . . ?
C6 C5 C4 121.64(15) . . ?
C5 C6 C7 120.72(15) . . ?
C6 C7 N1 116.35(12) . . ?
C6 C7 C8 119.47(13) . . ?
N1 C7 C8 58.11(9) . . ?
C6 C7 C2 115.20(12) . . ?
N1 C7 C2 117.28(12) . . ?
C8 C7 C2 118.41(12) . . ?
N1 C8 C7 60.80(9) . . ?
N1 C8 C9 118.29(13) . . ?
C7 C8 C9 122.49(14) . . ?
C8 C9 C11 111.06(15) . . ?
C8 C9 C10 108.61(15) . . ?
C11 C9 C10 111.70(16) . . ?
C14 C13 C18 118.30(14) . . ?
C14 C13 C1 120.60(13) . . ?
C18 C13 C1 121.05(13) . . ?
C13 C14 C15 120.85(15) . . ?
C16 C15 C14 120.37(15) . . ?
C15 C16 C17 119.41(15) . . ?
C16 C17 C18 120.36(15) . . ?
C17 C18 C13 120.71(15) . . ?
C20 C19 C21 108.50(17) . . ?
C20 C19 C22 108.66(17) . . ?
C21 C19 C22 107.07(17) . . ?
C20 C19 Si1 112.02(13) . . ?
C21 C19 Si1 109.03(12) . . ?
C22 C19 Si1 111.40(12) . . ?
C25 C23 C26 109.50(16) . . ?
C25 C23 C24 108.03(16) . . ?
C26 C23 C24 108.01(15) . . ?
C25 C23 Si1 111.81(12) . . ?
C26 C23 Si1 112.71(11) . . ?
C24 C23 Si1 106.56(11) . . ?

loop_
_geom_bond_atom_site_label_1
_geom_bond_atom_site_label_2
_geom_bond_distance
_geom_bond_site_symmetry_2
_geom_bond_publ_flag
Si1 O1 1.6554(10) . ?
Si1 N1 1.7286(12) . ?
Si1 C19 1.8950(16) . ?
Si1 C23 1.8954(16) . ?
O1 C1 1.4310(17) . ?
N1 C8 1.4547(19) . ?
N1 C7 1.4955(19) . ?
C1 C13 1.5108(19) . ?
C1 C2 1.5541(19) . ?
C2 C3 1.509(2) . ?
C2 C7 1.5316(19) . ?
C3 C4 1.336(2) . ?
C4 C5 1.468(2) . ?
C4 C12 1.505(2) . ?
C5 C6 1.330(2) . ?
C6 C7 1.487(2) . ?
C7 C8 1.500(2) . ?
C8 C9 1.515(2) . ?
C9 C11 1.522(3) . ?
C9 C10 1.528(3) . ?
C13 C14 1.384(2) . ?
C13 C18 1.389(2) . ?
C14 C15 1.390(2) . ?
C15 C16 1.372(2) . ?
C16 C17 1.381(2) . ?
C17 C18 1.386(2) . ?
C19 C20 1.526(3) . ?
C19 C21 1.529(3) . ?
C19 C22 1.538(2) . ?
C23 C25 1.533(2) . ?
C23 C26 1.534(2) . ?
C23 C24 1.537(2) . ?

loop_
_geom_torsion_atom_site_label_1
_geom_torsion_atom_site_label_2
_geom_torsion_atom_site_label_3
_geom_torsion_atom_site_label_4
_geom_torsion
_geom_torsion_site_symmetry_1
_geom_torsion_site_symmetry_2
_geom_torsion_site_symmetry_3
_geom_torsion_site_symmetry_4
_geom_torsion_publ_flag
N1 Si1 O1 C1 -13.16(12) . . . . ?
C19 Si1 O1 C1 -134.10(11) . . . . ?
C23 Si1 O1 C1 99.54(11) . . . . ?
O1 Si1 N1 C8 -77.19(15) . . . . ?
C19 Si1 N1 C8 40.11(16) . . . . ?
C23 Si1 N1 C8 169.21(14) . . . . ?
O1 Si1 N1 C7 0.20(12) . . . . ?
C19 Si1 N1 C7 117.50(11) . . . . ?
C23 Si1 N1 C7 -113.40(11) . . . . ?
Si1 O1 C1 C13 166.43(9) . . . . ?
Si1 O1 C1 C2 43.78(15) . . . . ?
O1 C1 C2 C3 173.30(11) . . . . ?
C13 C1 C2 C3 52.36(15) . . . . ?
O1 C1 C2 C7 -62.42(15) . . . . ?
C13 C1 C2 C7 176.64(11) . . . . ?
C7 C2 C3 C4 -23.9(2) . . . . ?
C1 C2 C3 C4 100.35(17) . . . . ?
C2 C3 C4 C5 2.3(2) . . . . ?
C2 C3 C4 C12 -176.97(17) . . . . ?
C3 C4 C5 C6 10.5(2) . . . . ?
C12 C4 C5 C6 -170.16(18) . . . . ?
C4 C5 C6 C7 1.4(2) . . . . ?
C5 C6 C7 N1 -167.17(14) . . . . ?
C5 C6 C7 C8 126.24(16) . . . . ?
C5 C6 C7 C2 -24.2(2) . . . . ?
C8 N1 C7 C6 -109.78(14) . . . . ?
Si1 N1 C7 C6 121.16(12) . . . . ?
Si1 N1 C7 C8 -129.05(12) . . . . ?
C8 N1 C7 C2 108.04(14) . . . . ?
Si1 N1 C7 C2 -21.02(16) . . . . ?
C3 C2 C7 C6 33.47(17) . . . . ?
C1 C2 C7 C6 -89.98(15) . . . . ?
C3 C2 C7 N1 176.08(12) . . . . ?
C1 C2 C7 N1 52.63(16) . . . . ?
C3 C2 C7 C8 -117.31(14) . . . . ?
C1 C2 C7 C8 119.24(14) . . . . ?
Si1 N1 C8 C7 103.47(15) . . . . ?
C7 N1 C8 C9 113.45(16) . . . . ?
Si1 N1 C8 C9 -143.08(13) . . . . ?
C6 C7 C8 N1 104.40(15) . . . . ?
C2 C7 C8 N1 -106.09(14) . . . . ?
C6 C7 C8 C9 -2.3(2) . . . . ?
N1 C7 C8 C9 -106.72(16) . . . . ?
C2 C7 C8 C9 147.19(15) . . . . ?
N1 C8 C9 C11 77.01(19) . . . . ?
C7 C8 C9 C11 148.70(16) . . . . ?
N1 C8 C9 C10 -159.78(15) . . . . ?
C7 C8 C9 C10 -88.09(19) . . . . ?
O1 C1 C13 C14 137.71(14) . . . . ?
C2 C1 C13 C14 -100.63(16) . . . . ?
O1 C1 C13 C18 -44.91(18) . . . . ?
C2 C1 C13 C18 76.75(17) . . . . ?
C18 C13 C14 C15 -0.2(2) . . . . ?
C1 C13 C14 C15 177.26(15) . . . . ?
C13 C14 C15 C16 0.1(3) . . . . ?
C14 C15 C16 C17 -0.2(3) . . . . ?
C15 C16 C17 C18 0.3(3) . . . . ?
C16 C17 C18 C13 -0.4(3) . . . . ?
C14 C13 C18 C17 0.3(2) . . . . ?
C1 C13 C18 C17 -177.09(15) . . . . ?
O1 Si1 C19 C20 -72.39(15) . . . . ?
N1 Si1 C19 C20 169.73(14) . . . . ?
C23 Si1 C19 C20 47.22(16) . . . . ?
O1 Si1 C19 C21 47.72(15) . . . . ?
N1 Si1 C19 C21 -70.16(15) . . . . ?
C23 Si1 C19 C21 167.33(13) . . . . ?
O1 Si1 C19 C22 165.66(15) . . . . ?
N1 Si1 C19 C22 47.78(17) . . . . ?
C23 Si1 C19 C22 -74.73(16) . . . . ?
O1 Si1 C23 C25 176.58(13) . . . . ?
N1 Si1 C23 C25 -69.12(15) . . . . ?
C19 Si1 C23 C25 56.94(16) . . . . ?
O1 Si1 C23 C26 52.71(14) . . . . ?
N1 Si1 C23 C26 167.02(12) . . . . ?
C19 Si1 C23 C26 -66.92(15) . . . . ?
O1 Si1 C23 C24 -65.59(12) . . . . ?
N1 Si1 C23 C24 48.71(12) . . . . ?
C19 Si1 C23 C24 174.78(11) . . . . ?
